data_7236928
loop_
_publ_author_name
'Hu, Jinyang'
'Liu, Rui'
'Zhai, Shengliang'
'Wu, Yanan'
'Zhang, Haozhe'
'Cheng, Hanting'
'Zhu, Hongjun'

_publ_section_title
;
 AIE-active molecule-based self-assembled nano-fibrous films for sensitive
 detection of volatile organic amines
;
_journal_issue 45
_journal_name_full 'Journal of Materials Chemistry C'
_journal_page_first 11781
_journal_paper_doi 10.1039/C7TC03857G
_journal_volume 5
_journal_year 2017
_chemical_formula_sum 'C88 H86 N2 O8'
_chemical_formula_weight 1299.59
_space_group_IT_number 2
_space_group_name_Hall '-P 1'
_space_group_name_H-M_alt 'P -1'
_symmetry_cell_setting Triclinic'
_symmetry_space_group_name_H-M 'P -1'
_atom_sites_solution_hydrogens geom
_atom_sites_solution_primary direct
_atom_sites_solution_secondary difmap
_audit_creation_method SHELXL-97
_audit_update_record
;
2017-10-18 deposited with the CCDC.
2017-10-23 downloaded from the CCDC.
;
_cell_angle_alpha 67.566(10)
_cell_angle_beta 84.865(11)
_cell_angle_gamma 77.303(12)
_cell_formula_units_Z 1
_cell_length_a 11.742(5)
_cell_length_b 12.270(5)
_cell_length_c 13.311(5)
_cell_measurement_reflns_used 2715
_cell_measurement_temperature 296(2)
_cell_measurement_theta_max 26.98
_cell_measurement_theta_min 2.42
_cell_volume 1729.3(12)
_computing_structure_refinement 'SHELXL-97 (Sheldrick, 2008)'
_computing_structure_solution 'SHELXS-97 (Sheldrick, 2008)'
_diffrn_ambient_temperature 296(2)
_diffrn_measured_fraction_theta_full 0.989
_diffrn_measured_fraction_theta_max 0.989
_diffrn_measurement_device_type 'Bruker APEX-II CCD'
_diffrn_measurement_method '\f and \w scans'
_diffrn_radiation_monochromator graphite
_diffrn_radiation_source 'fine-focus sealed tube'
_diffrn_radiation_type MoK\a
_diffrn_radiation_wavelength 0.71073
_diffrn_reflns_av_R_equivalents 0.0635
_diffrn_reflns_av_sigmaI/netI 0.0972
_diffrn_reflns_limit_h_max 9
_diffrn_reflns_limit_h_min -13
_diffrn_reflns_limit_k_max 14
_diffrn_reflns_limit_k_min -14
_diffrn_reflns_limit_l_max 15
_diffrn_reflns_limit_l_min -15
_diffrn_reflns_number 11312
_diffrn_reflns_theta_full 25.01
_diffrn_reflns_theta_max 25.01
_diffrn_reflns_theta_min 2.38
_exptl_absorpt_coefficient_mu 0.079
_exptl_absorpt_correction_T_max 0.9832
_exptl_absorpt_correction_T_min 0.9786
_exptl_absorpt_correction_type multi-scan
_exptl_absorpt_process_details sadabs
_exptl_crystal_density_diffrn 1.248
_exptl_crystal_density_method 'not measured'
_exptl_crystal_description BLOCK
_exptl_crystal_F_000 692
_exptl_crystal_size_max 0.28
_exptl_crystal_size_mid 0.26
_exptl_crystal_size_min 0.22
_refine_diff_density_max 1.199
_refine_diff_density_min -0.621
_refine_diff_density_rms 0.152
_refine_ls_extinction_method none
_refine_ls_goodness_of_fit_ref 1.152
_refine_ls_hydrogen_treatment mixed
_refine_ls_matrix_type full
_refine_ls_number_parameters 445
_refine_ls_number_reflns 6022
_refine_ls_number_restraints 278
_refine_ls_restrained_S_all 1.227
_refine_ls_R_factor_all 0.3528
_refine_ls_R_factor_gt 0.2481
_refine_ls_shift/su_max 0.000
_refine_ls_shift/su_mean 0.000
_refine_ls_structure_factor_coef Fsqd
_refine_ls_weighting_details 'calc w=1/[\s^2^(Fo^2^)+(0.0000P)^2^+25.0000P] where P=(Fo^2^+2Fc^2^)/3'
_refine_ls_weighting_scheme calc
_refine_ls_wR_factor_gt 0.4416
_refine_ls_wR_factor_ref 0.4987
_reflns_number_gt 3038
_reflns_number_total 6022
_reflns_threshold_expression >2sigma(I)
_cod_data_source_file c7tc03857g2.cif
_cod_data_source_block 20160613ngdnai_0m_a
_cod_original_cell_volume 1729.1(12)
_cod_original_sg_symbol_H-M P-1
_cod_database_code 7236928

loop_
_symmetry_equiv_pos_as_xyz
'x, y, z'
'-x, -y, -z'

loop_
_atom_site_label
_atom_site_type_symbol
_atom_site_fract_x
_atom_site_fract_y
_atom_site_fract_z
_atom_site_U_iso_or_equiv
_atom_site_adp_type
_atom_site_occupancy
_atom_site_symmetry_multiplicity
_atom_site_calc_flag
_atom_site_refinement_flags
C2 C -0.121(3) 1.437(3) 0.1258(19) 0.268(19) Uani 1 1 d DU
H2A H -0.2053 1.4466 0.1228 0.322 Uiso 1 1 calc R
H2B H -0.0886 1.3667 0.1087 0.322 Uiso 1 1 calc R
C3 C -0.098(2) 1.3960(17) 0.2442(15) 0.143(8) Uani 1 1 d DU
H3A H -0.1508 1.4563 0.2657 0.171 Uiso 1 1 calc R
H3B H -0.0208 1.4114 0.2456 0.171 Uiso 1 1 calc R
C4 C -0.0982(13) 1.2807(12) 0.3427(11) 0.083(4) Uani 1 1 d DU
H4A H -0.1316 1.3051 0.4021 0.100 Uiso 1 1 calc R
H4B H -0.1532 1.2408 0.3272 0.100 Uiso 1 1 calc R
C5 C 0.0841(13) 1.2072(14) 0.4526(11) 0.068(4) Uani 1 1 d U
C44 C 0.1792(13) 1.1182(13) 0.4964(10) 0.064(3) Uani 1 1 d U
C6 C 0.2593(14) 1.1305(14) 0.5633(11) 0.072(4) Uani 1 1 d U
H6 H 0.2451 1.1999 0.5791 0.086 Uiso 1 1 calc R
C7 C 0.3514(14) 1.0487(13) 0.6031(11) 0.071(4) Uani 1 1 d U
H7 H 0.3983 1.0607 0.6492 0.085 Uiso 1 1 calc R
C8 C 0.3839(13) 0.9453(14) 0.5813(11) 0.070(4) Uani 1 1 d U
H8 H 0.4524 0.8900 0.6089 0.084 Uiso 1 1 calc R
C9 C 0.3056(13) 0.9262(13) 0.5124(10) 0.060(3) Uani 1 1 d U
C10 C 0.2149(13) 1.0072(13) 0.4746(10) 0.060(3) Uani 1 1 d U
C11 C 0.1284(14) 1.0016(13) 0.3982(10) 0.065(3) Uani 1 1 d U
C12 C 0.0346(15) 1.0829(14) 0.3580(12) 0.073(4) Uani 1 1 d U
C13 C 0.1710(14) 0.8930(13) 0.3747(11) 0.069(4) Uani 1 1 d U
H13 H 0.1264 0.8815 0.3267 0.082 Uiso 1 1 calc R
C14 C 0.2598(14) 0.8137(13) 0.4109(11) 0.068(4) Uani 1 1 d U
H14 H 0.2744 0.7484 0.3890 0.081 Uiso 1 1 calc R
C15 C 0.3422(13) 0.8162(13) 0.4851(10) 0.065(3) Uani 1 1 d U
C16 C 0.4365(13) 0.7297(13) 0.5239(11) 0.065(4) Uani 1 1 d U
C17 C 0.4772(13) 0.6636(13) 0.6372(11) 0.064(3) Uani 1 1 d U
H17 H 0.4284 0.6805 0.6906 0.077 Uiso 1 1 calc R
C18 C 0.5689(13) 0.5881(13) 0.6695(11) 0.063(3) Uani 1 1 d U
C19 C 0.6579(13) 0.5553(13) 0.5929(11) 0.064(3) Uani 1 1 d U
C20 C 0.6166(14) 0.6145(13) 0.4825(11) 0.068(4) Uani 1 1 d U
H20 H 0.6633 0.5923 0.4304 0.082 Uiso 1 1 calc R
C21 C 0.5245(14) 0.6929(13) 0.4480(11) 0.068(4) Uani 1 1 d U
H21 H 0.5109 0.7286 0.3736 0.082 Uiso 1 1 calc R
C22 C 0.7508(13) 0.4767(13) 0.6449(11) 0.066(4) Uani 1 1 d U
C23 C 0.8650(12) 0.4218(12) 0.6136(11) 0.062(3) Uani 1 1 d U
H23 H 0.8832 0.4467 0.5399 0.074 Uiso 1 1 calc R
C24 C 0.9392(13) 0.3452(13) 0.6770(12) 0.065(4) Uani 1 1 d U
H24 H 1.0060 0.3140 0.6459 0.078 Uiso 1 1 calc R
C25 C 0.9335(13) 0.2964(13) 0.7999(12) 0.066(4) Uani 1 1 d U
C26 C 0.8179(11) 0.3608(12) 0.8285(11) 0.058(3) Uani 1 1 d U
H26 H 0.7995 0.3386 0.9021 0.069 Uiso 1 1 calc R
C27 C 0.7435(12) 0.4416(13) 0.7635(11) 0.059(3) Uani 1 1 d U
C28 C 0.6244(12) 0.5112(14) 0.7837(12) 0.071(4) Uani 1 1 d U
C29 C 0.6418(12) 0.6007(13) 0.8386(11) 0.070(4) Uani 1 1 d U
H29A H 0.5660 0.6467 0.8483 0.084 Uiso 1 1 calc R
H29B H 0.6755 0.5540 0.9100 0.084 Uiso 1 1 calc R
C30 C 0.7213(13) 0.6891(14) 0.7718(12) 0.078(4) Uani 1 1 d U
H30A H 0.6931 0.7290 0.6977 0.093 Uiso 1 1 calc R
H30B H 0.7998 0.6439 0.7698 0.093 Uiso 1 1 calc R
C31 C 0.7251(14) 0.7849(14) 0.8189(12) 0.075(4) Uani 1 1 d U
H31A H 0.7337 0.7451 0.8971 0.090 Uiso 1 1 calc R
H31B H 0.7943 0.8180 0.7908 0.090 Uiso 1 1 calc R
C32 C 0.6299(15) 0.8794(15) 0.7980(13) 0.087(5) Uani 1 1 d U
H32A H 0.6247 0.9250 0.7212 0.130 Uiso 1 1 calc R
H32B H 0.6389 0.9304 0.8351 0.130 Uiso 1 1 calc R
H32C H 0.5600 0.8483 0.8231 0.130 Uiso 1 1 calc R
C33 C 0.5442(12) 0.4302(13) 0.8605(11) 0.071(4) Uani 1 1 d U
H33A H 0.5829 0.3852 0.9300 0.085 Uiso 1 1 calc R
H33B H 0.4731 0.4811 0.8730 0.085 Uiso 1 1 calc R
C34 C 0.5117(13) 0.3415(13) 0.8182(11) 0.071(4) Uani 1 1 d U
H34A H 0.4664 0.3861 0.7523 0.085 Uiso 1 1 calc R
H34B H 0.5825 0.2946 0.8000 0.085 Uiso 1 1 calc R
C35 C 0.4419(14) 0.2572(15) 0.9008(13) 0.084(4) Uani 1 1 d U
H35A H 0.3727 0.3046 0.9208 0.101 Uiso 1 1 calc R
H35B H 0.4884 0.2110 0.9657 0.101 Uiso 1 1 calc R
C36 C 0.4041(16) 0.1688(16) 0.8581(15) 0.103(5) Uani 1 1 d U
H36A H 0.4696 0.1341 0.8238 0.155 Uiso 1 1 calc R
H36B H 0.3424 0.2117 0.8063 0.155 Uiso 1 1 calc R
H36C H 0.3770 0.1060 0.9178 0.155 Uiso 1 1 calc R
C37 C 1.0078(12) 0.2102(13) 0.8665(10) 0.063(3) Uani 1 1 d DU
C38 C 1.0812(12) 0.1137(13) 0.8405(12) 0.065(4) Uani 1 1 d U
H38 H 1.0771 0.1168 0.7700 0.079 Uiso 1 1 calc R
C39 C 1.1530(12) 0.0222(14) 0.9066(11) 0.066(4) Uani 1 1 d DU
C40 C 1.1707(14) 0.0108(15) 1.0154(12) 0.076(4) Uani 1 1 d DU
C41 C 1.0967(12) 0.1079(13) 1.0399(12) 0.067(4) Uani 1 1 d U
H41 H 1.0998 0.1051 1.1105 0.081 Uiso 1 1 calc R
C42 C 1.0287(13) 0.1957(14) 0.9762(10) 0.071(4) Uani 1 1 d DU
H42 H 0.9893 0.2551 1.0011 0.085 Uiso 1 1 calc R
C43 C 1.2180(14) -0.0717(14) 0.8760(15) 0.083(5) Uani 1 1 d DU
H43 H 1.2054 -0.0630 0.8051 0.100 Uiso 1 1 calc R
N1 N 0.0052(11) 1.1890(11) 0.3855(9) 0.078(3) Uani 1 1 d DU
O1 O -0.0417(13) 1.0792(14) 0.2969(9) 0.141(7) Uani 1 1 d .
O2 O 0.0535(10) 1.3030(14) 0.4679(10) 0.125(5) Uani 1 1 d .
O3 O 1.2913(11) -0.1667(13) 0.9289(9) 0.106(5) Uani 1 1 d D
O4 O 1.2412(12) -0.0763(14) 1.0844(10) 0.118(5) Uani 1 1 d .
H4 H 1.2758 -0.1224 1.0554 0.177 Uiso 1 1 calc R
C1 C -0.094(4) 1.541(3) 0.0249(17) 0.32(2) Uani 1 1 d DU
H1A H -0.1481 1.5578 -0.0315 0.482 Uiso 1 1 calc R
H1B H -0.0159 1.5193 0.0006 0.482 Uiso 1 1 calc R
H1C H -0.1007 1.6114 0.0422 0.482 Uiso 1 1 calc R

loop_
_atom_site_aniso_label
_atom_site_aniso_U_11
_atom_site_aniso_U_22
_atom_site_aniso_U_33
_atom_site_aniso_U_23
_atom_site_aniso_U_13
_atom_site_aniso_U_12
C2 0.27(2) 0.27(2) 0.27(2) -0.097(12) -0.012(11) -0.067(11)
C3 0.152(12) 0.150(11) 0.133(12) -0.035(9) 0.010(9) -0.082(9)
C4 0.104(9) 0.088(8) 0.066(7) -0.025(6) 0.017(7) -0.048(7)
C5 0.081(8) 0.085(8) 0.052(7) -0.032(6) 0.033(6) -0.044(7)
C44 0.083(7) 0.080(7) 0.050(6) -0.036(6) 0.033(6) -0.047(6)
C6 0.095(8) 0.084(8) 0.061(7) -0.046(6) 0.022(6) -0.042(7)
C7 0.096(8) 0.080(8) 0.062(7) -0.043(6) 0.018(6) -0.047(7)
C8 0.081(7) 0.096(8) 0.063(7) -0.048(6) 0.029(6) -0.054(6)
C9 0.085(7) 0.072(7) 0.046(6) -0.036(5) 0.027(5) -0.049(6)
C10 0.082(7) 0.068(7) 0.044(6) -0.025(5) 0.024(6) -0.044(6)
C11 0.088(8) 0.070(7) 0.049(6) -0.026(6) 0.028(6) -0.043(6)
C12 0.092(8) 0.077(8) 0.058(7) -0.027(6) 0.032(6) -0.046(7)
C13 0.091(8) 0.075(8) 0.056(7) -0.034(6) 0.020(6) -0.041(7)
C14 0.096(8) 0.073(7) 0.059(7) -0.039(6) 0.020(6) -0.050(7)
C15 0.087(8) 0.078(7) 0.051(6) -0.034(6) 0.024(6) -0.056(6)
C16 0.088(8) 0.075(7) 0.057(7) -0.037(6) 0.017(6) -0.052(6)
C17 0.084(8) 0.074(7) 0.055(7) -0.037(6) 0.014(6) -0.040(6)
C18 0.086(8) 0.067(7) 0.057(7) -0.035(6) 0.014(6) -0.043(6)
C19 0.089(8) 0.070(7) 0.056(7) -0.043(6) 0.027(6) -0.039(6)
C20 0.094(8) 0.078(8) 0.056(7) -0.038(6) 0.013(6) -0.043(7)
C21 0.097(8) 0.077(7) 0.053(6) -0.039(6) 0.010(6) -0.041(7)
C22 0.089(8) 0.074(7) 0.062(7) -0.047(6) 0.030(6) -0.046(6)
C23 0.075(7) 0.063(7) 0.062(7) -0.037(6) 0.039(6) -0.034(6)
C24 0.069(7) 0.070(7) 0.074(7) -0.046(6) 0.034(6) -0.030(6)
C25 0.079(7) 0.074(7) 0.072(7) -0.049(6) 0.034(6) -0.042(6)
C26 0.066(7) 0.061(7) 0.064(7) -0.038(6) 0.031(6) -0.034(6)
C27 0.067(7) 0.070(7) 0.066(7) -0.046(6) 0.032(6) -0.039(6)
C28 0.074(7) 0.093(8) 0.073(7) -0.049(6) 0.020(6) -0.048(6)
C29 0.080(7) 0.095(8) 0.067(7) -0.050(6) 0.027(6) -0.053(6)
C30 0.083(8) 0.104(8) 0.077(8) -0.056(7) 0.021(6) -0.050(7)
C31 0.093(8) 0.094(8) 0.067(7) -0.042(6) 0.023(6) -0.062(7)
C32 0.101(9) 0.102(9) 0.075(8) -0.037(7) 0.011(7) -0.055(7)
C33 0.079(7) 0.098(8) 0.064(7) -0.048(6) 0.025(6) -0.055(6)
C34 0.080(7) 0.097(8) 0.066(7) -0.047(6) 0.024(6) -0.054(6)
C35 0.088(8) 0.106(9) 0.082(8) -0.044(7) 0.019(6) -0.060(7)
C36 0.113(9) 0.115(9) 0.103(9) -0.047(7) 0.018(7) -0.062(8)
C37 0.064(7) 0.073(7) 0.072(7) -0.041(6) 0.026(6) -0.039(6)
C38 0.067(7) 0.076(7) 0.076(7) -0.044(6) 0.026(6) -0.043(6)
C39 0.064(7) 0.080(8) 0.076(7) -0.044(6) 0.025(6) -0.040(6)
C40 0.064(7) 0.079(8) 0.090(9) -0.028(7) 0.010(7) -0.038(6)
C41 0.065(7) 0.074(8) 0.076(7) -0.037(6) 0.015(6) -0.031(6)
C42 0.077(7) 0.079(8) 0.082(8) -0.050(6) 0.027(6) -0.038(6)
C43 0.082(8) 0.085(8) 0.098(9) -0.041(7) 0.012(7) -0.035(7)
N1 0.096(7) 0.100(7) 0.058(6) -0.040(5) 0.042(5) -0.059(6)
O1 0.196(14) 0.243(16) 0.074(7) -0.096(9) 0.067(8) -0.187(13)
O2 0.116(9) 0.225(15) 0.126(10) -0.145(11) 0.086(8) -0.106(10)
O3 0.115(9) 0.174(13) 0.098(9) -0.098(9) 0.064(7) -0.106(10)
O4 0.133(11) 0.199(14) 0.100(9) -0.102(10) 0.065(8) -0.133(11)
C1 0.32(3) 0.32(3) 0.32(3) -0.118(13) 0.003(11) -0.068(12)

loop_
_atom_type_symbol
_atom_type_description
_atom_type_scat_dispersion_real
_atom_type_scat_dispersion_imag
_atom_type_scat_source
C C 0.0033 0.0016 'International Tables Vol C Tables 4.2.6.8 and 6.1.1.4'
H H 0.0000 0.0000 'International Tables Vol C Tables 4.2.6.8 and 6.1.1.4'
N N 0.0061 0.0033 'International Tables Vol C Tables 4.2.6.8 and 6.1.1.4'
O O 0.0106 0.0060 'International Tables Vol C Tables 4.2.6.8 and 6.1.1.4'

loop_
_geom_angle_atom_site_label_1
_geom_angle_atom_site_label_2
_geom_angle_atom_site_label_3
_geom_angle
C3 C2 C1 134.6(16)
C3 C2 H2A 103.5
C1 C2 H2A 103.5
C3 C2 H2B 103.5
C1 C2 H2B 103.5
H2A C2 H2B 105.3
C2 C3 C4 136(2)
C2 C3 H3A 103.2
C4 C3 H3A 103.2
C2 C3 H3B 103.2
C4 C3 H3B 103.2
H3A C3 H3B 105.1
N1 C4 C3 124.1(15)
N1 C4 H4A 106.3
C3 C4 H4A 106.3
N1 C4 H4B 106.3
C3 C4 H4B 106.3
H4A C4 H4B 106.4
C44 C5 O2 126.7(15)
C44 C5 N1 118.9(13)
O2 C5 N1 114.3(15)
C5 C44 C6 121.5(13)
C5 C44 C10 125.4(13)
C6 C44 C10 112.9(14)
C7 C6 C44 122.5(14)
C7 C6 H6 118.8
C44 C6 H6 118.8
C6 C7 C8 123.8(14)
C6 C7 H7 118.1
C8 C7 H7 118.1
C7 C8 C9 117.0(15)
C7 C8 H8 121.5
C9 C8 H8 121.5
C10 C9 C8 118.4(12)
C10 C9 C15 124.2(13)
C8 C9 C15 117.3(14)
C9 C10 C44 125.5(13)
C9 C10 C11 124.0(12)
C44 C10 C11 110.5(13)
C12 C11 C13 126.1(14)
C12 C11 C10 125.6(13)
C13 C11 C10 108.3(14)
O1 C12 C11 127.2(16)
O1 C12 N1 112.7(16)
C11 C12 N1 120.1(14)
C14 C13 C11 128.1(14)
C14 C13 H13 115.9
C11 C13 H13 115.9
C13 C14 C15 124.5(14)
C13 C14 H14 117.7
C15 C14 H14 117.7
C16 C15 C14 123.8(13)
C16 C15 C9 125.4(12)
C14 C15 C9 110.9(14)
C15 C16 C17 129.7(13)
C15 C16 C21 120.5(13)
C17 C16 C21 109.7(14)
C18 C17 C16 127.7(13)
C18 C17 H17 116.1
C16 C17 H17 116.1
C17 C18 C19 122.2(14)
C17 C18 C28 134.2(13)
C19 C18 C28 103.6(13)
C22 C19 C20 137.4(13)
C22 C19 C18 111.9(12)
C20 C19 C18 110.6(14)
C21 C20 C19 127.8(14)
C21 C20 H20 116.1
C19 C20 H20 116.1
C20 C21 C16 121.7(14)
C20 C21 H21 119.1
C16 C21 H21 119.1
C19 C22 C23 136.0(13)
C19 C22 C27 113.7(12)
C23 C22 C27 110.2(14)
C24 C23 C22 125.4(13)
C24 C23 H23 117.3
C22 C23 H23 117.3
C23 C24 C25 127.2(13)
C23 C24 H24 116.4
C25 C24 H24 116.4
C37 C25 C24 127.1(12)
C37 C25 C26 127.1(12)
C24 C25 C26 105.6(13)
C27 C26 C25 127.2(12)
C27 C26 H26 116.4
C25 C26 H26 116.4
C26 C27 C22 123.8(12)
C26 C27 C28 131.2(12)
C22 C27 C28 104.5(13)
C33 C28 C29 106.6(10)
C33 C28 C27 113.8(12)
C29 C28 C27 109.6(11)
C33 C28 C18 112.4(11)
C29 C28 C18 108.1(12)
C27 C28 C18 106.3(11)
C30 C29 C28 113.5(10)
C30 C29 H29A 108.9
C28 C29 H29A 108.9
C30 C29 H29B 108.9
C28 C29 H29B 108.9
H29A C29 H29B 107.7
C29 C30 C31 112.7(11)
C29 C30 H30A 109.1
C31 C30 H30A 109.1
C29 C30 H30B 109.1
C31 C30 H30B 109.1
H30A C30 H30B 107.8
C32 C31 C30 116.5(14)
C32 C31 H31A 108.2
C30 C31 H31A 108.2
C32 C31 H31B 108.2
C30 C31 H31B 108.2
H31A C31 H31B 107.3
C31 C32 H32A 109.5
C31 C32 H32B 109.5
H32A C32 H32B 109.5
C31 C32 H32C 109.5
H32A C32 H32C 109.5
H32B C32 H32C 109.5
C34 C33 C28 114.4(10)
C34 C33 H33A 108.7
C28 C33 H33A 108.7
C34 C33 H33B 108.7
C28 C33 H33B 108.7
H33A C33 H33B 107.6
C35 C34 C33 112.1(11)
C35 C34 H34A 109.2
C33 C34 H34A 109.2
C35 C34 H34B 109.2
C33 C34 H34B 109.2
H34A C34 H34B 107.9
C34 C35 C36 113.1(12)
C34 C35 H35A 109.0
C36 C35 H35A 109.0
C34 C35 H35B 109.0
C36 C35 H35B 109.0
H35A C35 H35B 107.8
C35 C36 H36A 109.5
C35 C36 H36B 109.5
H36A C36 H36B 109.5
C35 C36 H36C 109.5
H36A C36 H36C 109.5
H36B C36 H36C 109.5
C25 C37 C42 125.7(13)
C25 C37 C38 124.3(12)
C42 C37 C38 110.1(13)
C39 C38 C37 126.2(13)
C39 C38 H38 116.9
C37 C38 H38 116.9
C38 C39 C40 121.9(14)
C38 C39 C43 122.6(13)
C40 C39 C43 115.5(15)
O4 C40 C39 125.1(15)
O4 C40 C41 123.8(14)
C39 C40 C41 111.1(14)
C42 C41 C40 126.7(14)
C42 C41 H41 116.7
C40 C41 H41 116.7
C41 C42 C37 123.9(14)
C41 C42 H42 118.1
C37 C42 H42 118.1
O3 C43 C39 131.1(17)
O3 C43 H43 114.4
C39 C43 H43 114.4
C4 N1 C5 119.1(12)
C4 N1 C12 121.5(13)
C5 N1 C12 119.2(13)
C40 O4 H4 109.5
C2 C1 H1A 109.5
C2 C1 H1B 109.5
H1A C1 H1B 109.5
C2 C1 H1C 109.5
H1A C1 H1C 109.5
H1B C1 H1C 109.5

loop_
_geom_bond_atom_site_label_1
_geom_bond_atom_site_label_2
_geom_bond_distance
C2 C3 1.490(11)
C2 C1 1.524(11)
C2 H2A 0.9700
C2 H2B 0.9700
C3 C4 1.518(10)
C3 H3A 0.9700
C3 H3B 0.9700
C4 N1 1.449(10)
C4 H4A 0.9700
C4 H4B 0.9700
C5 C44 1.37(2)
C5 O2 1.240(18)
C5 N1 1.448(18)
C44 C6 1.420(19)
C44 C10 1.464(18)
C6 C7 1.30(2)
C6 H6 0.9300
C7 C8 1.375(18)
C7 H7 0.9300
C8 C9 1.466(18)
C8 H8 0.9300
C9 C10 1.275(18)
C9 C15 1.494(18)
C10 C11 1.530(19)
C11 C12 1.31(2)
C11 C13 1.456(18)
C12 O1 1.282(19)
C12 N1 1.446(18)
C13 C14 1.246(19)
C13 H13 0.9300
C14 C15 1.456(19)
C14 H14 0.9300
C15 C16 1.336(19)
C16 C17 1.478(19)
C16 C21 1.500(18)
C17 C18 1.242(18)
C17 H17 0.9300
C18 C19 1.493(17)
C18 C28 1.56(2)
C19 C22 1.328(19)
C19 C20 1.443(19)
C20 C21 1.265(19)
C20 H20 0.9300
C21 H21 0.9300
C22 C23 1.464(18)
C22 C27 1.469(18)
C23 C24 1.232(18)
C23 H23 0.9300
C24 C25 1.513(19)
C24 H24 0.9300
C25 C37 1.297(18)
C25 C26 1.509(18)
C26 C27 1.262(18)
C26 H26 0.9300
C27 C28 1.530(19)
C28 C33 1.544(17)
C28 C29 1.587(16)
C29 C30 1.548(18)
C29 H29A 0.9700
C29 H29B 0.9700
C30 C31 1.539(17)
C30 H30A 0.9700
C30 H30B 0.9700
C31 C32 1.38(2)
C31 H31A 0.9700
C31 H31B 0.9700
C32 H32A 0.9600
C32 H32B 0.9600
C32 H32C 0.9600
C33 C34 1.528(16)
C33 H33A 0.9700
C33 H33B 0.9700
C34 C35 1.515(18)
C34 H34A 0.9700
C34 H34B 0.9700
C35 C36 1.56(2)
C35 H35A 0.9700
C35 H35B 0.9700
C36 H36A 0.9600
C36 H36B 0.9600
C36 H36C 0.9600
C37 C42 1.440(10)
C37 C38 1.440(18)
C38 C39 1.306(19)
C38 H38 0.9300
C39 C40 1.430(10)
C39 C43 1.41(2)
C40 O4 1.292(19)
C40 C41 1.44(2)
C41 C42 1.250(18)
C41 H41 0.9300
C42 H42 0.9300
C43 O3 1.280(10)
C43 H43 0.9300
O4 H4 0.8200
C1 H1A 0.9600
C1 H1B 0.9600
C1 H1C 0.9600

loop_
_geom_torsion_atom_site_label_1
_geom_torsion_atom_site_label_2
_geom_torsion_atom_site_label_3
_geom_torsion_atom_site_label_4
_geom_torsion
C1 C2 C3 C4 -163(4)
C2 C3 C4 N1 96(4)
O2 C5 C44 C6 -3(2)
N1 C5 C44 C6 -179.6(11)
O2 C5 C44 C10 -178.4(12)
N1 C5 C44 C10 5.2(18)
C5 C44 C6 C7 -178.1(13)
C10 C44 C6 C7 -2.4(18)
C44 C6 C7 C8 3(2)
C6 C7 C8 C9 -3(2)
C7 C8 C9 C10 2.0(17)
C7 C8 C9 C15 177.9(11)
C8 C9 C10 C44 -1.8(18)
C15 C9 C10 C44 -177.4(11)
C8 C9 C10 C11 177.4(10)
C15 C9 C10 C11 1.9(19)
C5 C44 C10 C9 177.4(12)
C6 C44 C10 C9 1.9(17)
C5 C44 C10 C11 -1.9(16)
C6 C44 C10 C11 -177.5(10)
C9 C10 C11 C12 180.0(13)
C44 C10 C11 C12 -0.7(17)
C9 C10 C11 C13 -2.3(16)
C44 C10 C11 C13 177.0(10)
C13 C11 C12 O1 5(2)
C10 C11 C12 O1 -177.5(12)
C13 C11 C12 N1 -177.6(11)
C10 C11 C12 N1 -0.3(19)
C12 C11 C13 C14 179.8(15)
C10 C11 C13 C14 2.1(19)
C11 C13 C14 C15 -1(2)
C13 C14 C15 C16 179.4(14)
C13 C14 C15 C9 0.3(18)
C10 C9 C15 C16 -179.7(13)
C8 C9 C15 C16 4.7(18)
C10 C9 C15 C14 -0.7(17)
C8 C9 C15 C14 -176.3(10)
C14 C15 C16 C17 -129.6(14)
C9 C15 C16 C17 49(2)
C14 C15 C16 C21 55.1(17)
C9 C15 C16 C21 -126.1(13)
C15 C16 C17 C18 -175.9(14)
C21 C16 C17 C18 -0.1(18)
C16 C17 C18 C19 2(2)
C16 C17 C18 C28 179.9(12)
C17 C18 C19 C22 177.4(13)
C28 C18 C19 C22 -0.7(14)
C17 C18 C19 C20 -5.1(17)
C28 C18 C19 C20 176.8(10)
C22 C19 C20 C21 -176.8(16)
C18 C19 C20 C21 6.6(19)
C19 C20 C21 C16 -5(2)
C15 C16 C21 C20 177.3(13)
C17 C16 C21 C20 1.2(17)
C20 C19 C22 C23 9(3)
C18 C19 C22 C23 -174.0(13)
C20 C19 C22 C27 -176.6(14)
C18 C19 C22 C27 0.0(15)
C19 C22 C23 C24 -177.3(15)
C27 C22 C23 C24 8.6(18)
C22 C23 C24 C25 -4(2)
C23 C24 C25 C37 175.0(14)
C23 C24 C25 C26 0.2(18)
C37 C25 C26 C27 -177.0(13)
C24 C25 C26 C27 -2.2(17)
C25 C26 C27 C22 8(2)
C25 C26 C27 C28 179.4(11)
C19 C22 C27 C26 174.0(12)
C23 C22 C27 C26 -10.4(17)
C19 C22 C27 C28 0.8(14)
C23 C22 C27 C28 176.3(10)
C26 C27 C28 C33 -49.5(18)
C22 C27 C28 C33 123.0(11)
C26 C27 C28 C29 69.7(18)
C22 C27 C28 C29 -117.8(11)
C26 C27 C28 C18 -173.7(13)
C22 C27 C28 C18 -1.2(12)
C17 C18 C28 C33 58(2)
C19 C18 C28 C33 -123.9(11)
C17 C18 C28 C29 -59.0(19)
C19 C18 C28 C29 118.8(11)
C17 C18 C28 C27 -176.6(14)
C19 C18 C28 C27 1.2(12)
C33 C28 C29 C30 179.8(13)
C27 C28 C29 C30 56.2(17)
C18 C28 C29 C30 -59.2(16)
C28 C29 C30 C31 173.0(13)
C29 C30 C31 C32 -77.7(18)
C29 C28 C33 C34 176.9(13)
C27 C28 C33 C34 -62.2(17)
C18 C28 C33 C34 58.6(17)
C28 C33 C34 C35 175.0(14)
C33 C34 C35 C36 178.1(14)
C24 C25 C37 C42 153.8(12)
C26 C25 C37 C42 -33(2)
C24 C25 C37 C38 -27(2)
C26 C25 C37 C38 147.0(12)
C25 C37 C38 C39 -176.6(13)
C42 C37 C38 C39 3.0(18)
C37 C38 C39 C40 -3(2)
C37 C38 C39 C43 177.0(13)
C38 C39 C40 O4 -179.1(13)
C43 C39 C40 O4 1(2)
C38 C39 C40 C41 2.5(18)
C43 C39 C40 C41 -177.4(12)
O4 C40 C41 C42 178.4(14)
C39 C40 C41 C42 -3(2)
C40 C41 C42 C37 4(2)
C25 C37 C42 C41 176.1(14)
C38 C37 C42 C41 -3.4(18)
C38 C39 C43 O3 179.9(15)
C40 C39 C43 O3 0(2)
C3 C4 N1 C5 79(2)
C3 C4 N1 C12 -97.2(19)
C44 C5 N1 C4 177.4(11)
O2 C5 N1 C4 0.6(16)
C44 C5 N1 C12 -6.0(16)
O2 C5 N1 C12 177.2(11)
O1 C12 N1 C4 -2.3(16)
C11 C12 N1 C4 -179.8(12)
O1 C12 N1 C5 -178.8(10)
C11 C12 N1 C5 3.6(17)
